data_7246401
loop_
_publ_author_name
'Gil-Garc\'ia, Rub\'en'
'Madariaga, Gotzon'
'Jim\'enez-P\'erez, Alondra'
'Herr\'an-Torres, Ignacio'
'Gago-Gonz\'alez, Adri\'an'
'Ugalde, Mar\'ia'
'Januskaitis, Vaidas'
'Barrera-Garc\'ia, Joaqu\'in'
'Insausti, Maite'
'S. Galletero, Mar\'ia'
'Borr\'as, Joaqu\'in'
'Cuevas, Jos\'e Vicente'
'Pedrido, Rosa'
'G\'omez-Saiz, Patricia'
'Lezama, Luis'
'Garc\'ia-Tojal, Javier'

_publ_section_title
;
 Perchlorate-induced structural diversity in thiosemicarbazone copper(ii)
 complexes provides insights to understand the reactivity in acidic and
 basic media
;
_journal_issue 15
_journal_name_full CrystEngComm
_journal_page_first 2213
_journal_page_last 2226
_journal_paper_doi 10.1039/D3CE00119A
_journal_volume 25
_journal_year 2023
_chemical_formula_moiety '2(C7 H10 Cl2 Cu N4 O9 S), H2 O'
_chemical_formula_sum 'C14 H22 Cl4 Cu2 N8 O19 S2'
_chemical_formula_weight 939.39
_space_group_IT_number 15
_space_group_name_Hall '-C 2yc'
_space_group_name_H-M_alt 'C 1 2/c 1'
_symmetry_cell_setting monoclinic
_symmetry_space_group_name_Hall '-C 2yc'
_symmetry_space_group_name_H-M 'C 1 2/c 1'
_atom_sites_solution_hydrogens mixed
_atom_sites_solution_primary direct
_audit_creation_date 2020-11-05T09:19:36-00:00
_audit_creation_method 'WinGX routine CIF_UPDATE'
_audit_update_record
;
2022-11-04 deposited with the CCDC.	2023-03-06 downloaded from the CCDC.
;
_cell_angle_alpha 90
_cell_angle_beta 118.29(4)
_cell_angle_gamma 90
_cell_formula_units_Z 4
_cell_length_a 14.429(6)
_cell_length_b 18.170(13)
_cell_length_c 13.688(5)
_cell_measurement_reflns_used 1038
_cell_measurement_temperature 293(2)
_cell_measurement_theta_max 52.1
_cell_measurement_theta_min 3.3
_cell_volume 3160(3)
_computing_structure_refinement 'SHELXL-2018/3 (Sheldrick, 2018)'
_diffrn_ambient_temperature 293(2)
_diffrn_measured_fraction_theta_full 0.943
_diffrn_measured_fraction_theta_max 0.907
_diffrn_measurement_device_type 'STOE Stadivari'
_diffrn_radiation_type MoK\a
_diffrn_radiation_wavelength 0.71069
_diffrn_reflns_av_R_equivalents 0.1135
_diffrn_reflns_av_unetI/netI 0.118
_diffrn_reflns_Laue_measured_fraction_full 0.943
_diffrn_reflns_Laue_measured_fraction_max 0.907
_diffrn_reflns_limit_h_max 17
_diffrn_reflns_limit_h_min -17
_diffrn_reflns_limit_k_max 22
_diffrn_reflns_limit_k_min -22
_diffrn_reflns_limit_l_max 15
_diffrn_reflns_limit_l_min -15
_diffrn_reflns_number 12025
_diffrn_reflns_point_group_measured_fraction_full 0.943
_diffrn_reflns_point_group_measured_fraction_max 0.907
_diffrn_reflns_theta_full 25
_diffrn_reflns_theta_max 26.195
_diffrn_reflns_theta_min 2.028
_exptl_absorpt_coefficient_mu 1.909
_exptl_absorpt_correction_T_max 0.8369
_exptl_absorpt_correction_T_min 0.7131
_exptl_absorpt_correction_type gaussian
_exptl_absorpt_process_details
;
        a grid of 32 x 32 x 32 = 32768 sampling points was used
;
_exptl_crystal_density_diffrn 1.975
_exptl_crystal_description 'Irregular shape described by 15 faces'
_exptl_crystal_F_000 1888
_exptl_crystal_size_max 0.346
_exptl_crystal_size_mid 0.191
_exptl_crystal_size_min 0.123
_refine_diff_density_max 0.409
_refine_diff_density_min -0.533
_refine_diff_density_rms 0.082
_refine_ls_extinction_method none
_refine_ls_goodness_of_fit_ref 0.832
_refine_ls_hydrogen_treatment mixed
_refine_ls_matrix_type full
_refine_ls_number_parameters 258
_refine_ls_number_reflns 2879
_refine_ls_number_restraints 44
_refine_ls_restrained_S_all 0.87
_refine_ls_R_factor_all 0.1104
_refine_ls_R_factor_gt 0.0453
_refine_ls_shift/su_max 0
_refine_ls_shift/su_mean 0
_refine_ls_structure_factor_coef Fsqd
_refine_ls_weighting_details 'w=1/[\s^2^(Fo^2^)+(0.0442P)^2^] where P=(Fo^2^+2Fc^2^)/3'
_refine_ls_weighting_scheme calc
_refine_ls_wR_factor_ref 0.1032
_reflns_number_gt 1453
_reflns_number_total 2879
_reflns_threshold_expression 'I > 2\s(I)'
_cod_data_source_file d3ce00119a2.cif
_cod_data_source_block shelx_CCDC2
_cod_depositor_comments 'Adding full bibliography for 7246399--7246403.cif.'
_cod_original_sg_symbol_H-M 'C 2/c'
_cod_database_code 7246401

loop_
_symmetry_equiv_pos_as_xyz
'x, y, z'
'-x, y, -z+1/2'
'x+1/2, y+1/2, z'
'-x+1/2, y+1/2, -z+1/2'
'-x, -y, -z'
'x, -y, z-1/2'
'-x+1/2, -y+1/2, -z'
'x+1/2, -y+1/2, z-1/2'

loop_
_atom_site_label
_atom_site_fract_x
_atom_site_fract_y
_atom_site_fract_z
_atom_site_U_iso_or_equiv
_atom_site_adp_type
_atom_site_calc_flag
_atom_site_occupancy
_atom_site_disorder_assembly
_atom_site_disorder_group
_atom_site_type_symbol
Cu1 0.25981(5) 0.10886(4) 0.24973(6) 0.0451(2) Uani d 1 . . Cu
S1 0.11371(11) 0.03578(8) 0.17802(15) 0.0575(5) Uani d 1 . . S
N1 0.3603(3) 0.1934(3) 0.2967(4) 0.0446(11) Uani d 1 . . N
N2 0.1588(3) 0.1895(2) 0.1928(3) 0.0400(11) Uani d 1 . . N
N3 0.0542(3) 0.1749(2) 0.1411(4) 0.0450(12) Uani d 1 . . N
H3N3 0.008677 0.209964 0.116522 0.068 Uiso calc 1 . . H
N4 -0.0779(3) 0.0909(3) 0.0789(4) 0.0606(14) Uani d 1 . . N
H4A -0.122204 0.126614 0.054541 0.091 Uiso calc 1 . . H
H4B -0.100129 0.046172 0.070034 0.091 Uiso calc 1 . . H
C1 0.4659(4) 0.1949(4) 0.3558(5) 0.0532(16) Uani d 1 . . C
H1 0.501513 0.150232 0.374981 0.08 Uiso calc 1 . . H
C2 0.5234(5) 0.2574(4) 0.3889(5) 0.0625(18) Uani d 1 . . C
H2 0.596351 0.255598 0.430371 0.094 Uiso calc 1 . . H
C3 0.4712(5) 0.3242(4) 0.3597(5) 0.0638(18) Uani d 1 . . C
H3 0.508987 0.368059 0.380276 0.096 Uiso calc 1 . . H
C4 0.3628(5) 0.3255(3) 0.3000(5) 0.0558(17) Uani d 1 . . C
H4 0.326609 0.370014 0.280756 0.084 Uiso calc 1 . . H
C5 0.3097(4) 0.2601(3) 0.2697(5) 0.0449(14) Uani d 1 . . C
C6 0.1954(4) 0.2547(3) 0.2086(4) 0.0405(13) Uani d 1 . . C
H6 0.152217 0.295929 0.18296 0.061 Uiso calc 1 . . H
C7 0.0237(4) 0.1045(3) 0.1295(4) 0.0440(13) Uani d 1 . . C
O1W 0.3650(3) 0.0338(2) 0.3244(4) 0.0637(12) Uani d 1 . . O
H1O1 0.402(4) 0.018(3) 0.296(5) 0.096 Uiso d 1 . . H
H2O1 0.362(5) 0.000(2) 0.366(5) 0.096 Uiso d 1 . . H
Cl1 0.36466(11) 0.16108(9) 0.55864(15) 0.0621(5) Uani d 1 . . Cl
O11 0.2815(3) 0.1411(3) 0.4518(4) 0.0847(14) Uani d 1 . . O
O21 0.4597(3) 0.1261(3) 0.5773(4) 0.0955(17) Uani d 1 . . O
O31 0.3357(4) 0.1370(3) 0.6382(4) 0.1059(17) Uani d 1 . . O
O41 0.3788(4) 0.2377(3) 0.5622(7) 0.148(3) Uani d 1 . . O
Cl2 0.26888(10) 0.08578(8) -0.00691(13) 0.0504(4) Uani d 1 . . Cl
O12 0.3021(13) 0.0408(11) 0.0834(14) 0.166(8) Uani d 0.5 . . O
O12' 0.3140(9) 0.0949(9) 0.1068(8) 0.088(4) Uani d 0.5 . . O
O22 0.2517(12) 0.1566(7) 0.0184(15) 0.126(6) Uani d 0.5 . . O
O22' 0.2648(15) 0.1585(8) -0.0415(15) 0.180(9) Uani d 0.5 . . O
O32 0.3295(9) 0.0873(6) -0.0606(11) 0.062(3) Uani d 0.5 . . O
O32' 0.3502(11) 0.0490(11) -0.0156(15) 0.140(7) Uani d 0.5 . . O
O42 0.1686(3) 0.0564(3) -0.0746(5) 0.0958(17) Uani d 1 . . O
O2W 0.5 0.0111(3) 0.75 0.0649(16) Uani d 1 . . O
H1O2 0.460(4) 0.0387(7) 0.696(2) 0.097 Uiso d 1 . . H

loop_
_atom_site_aniso_label
_atom_site_aniso_U_11
_atom_site_aniso_U_22
_atom_site_aniso_U_33
_atom_site_aniso_U_12
_atom_site_aniso_U_13
_atom_site_aniso_U_23
Cu1 0.0354(4) 0.0435(3) 0.0544(5) 0.0050(3) 0.0196(3) 0.0081(3)
S1 0.0446(8) 0.0413(8) 0.0812(13) 0.0007(6) 0.0254(8) 0.0040(8)
N1 0.032(2) 0.060(3) 0.041(3) 0.008(2) 0.017(2) 0.006(2)
N2 0.030(2) 0.051(3) 0.035(3) -0.003(2) 0.013(2) 0.001(2)
N3 0.034(2) 0.041(3) 0.052(3) 0.0032(19) 0.014(2) 0.003(2)
N4 0.037(3) 0.063(3) 0.072(4) -0.007(2) 0.018(2) 0.000(3)
C1 0.034(3) 0.075(4) 0.050(4) 0.003(3) 0.019(3) 0.007(3)
C2 0.042(3) 0.090(5) 0.049(4) -0.022(4) 0.017(3) -0.006(4)
C3 0.058(4) 0.075(5) 0.056(5) -0.024(3) 0.026(4) -0.014(3)
C4 0.063(4) 0.055(4) 0.049(4) -0.017(3) 0.026(3) -0.004(3)
C5 0.042(3) 0.061(4) 0.032(3) -0.004(3) 0.018(3) 0.001(3)
C6 0.041(3) 0.039(3) 0.039(4) 0.002(2) 0.017(3) 0.001(3)
C7 0.036(3) 0.058(4) 0.038(3) -0.002(3) 0.018(3) 0.004(3)
O1W 0.060(3) 0.073(3) 0.070(4) 0.031(2) 0.041(2) 0.030(2)
Cl1 0.0462(9) 0.0721(11) 0.0632(12) -0.0104(7) 0.0221(8) 0.0012(8)
O11 0.056(3) 0.133(4) 0.059(3) -0.023(3) 0.021(2) -0.006(3)
O21 0.058(3) 0.129(5) 0.093(4) 0.018(3) 0.030(3) 0.015(3)
O31 0.112(4) 0.155(5) 0.068(4) -0.019(4) 0.056(3) -0.015(4)
O41 0.071(3) 0.051(3) 0.273(9) -0.026(3) 0.040(4) -0.008(4)
Cl2 0.0393(7) 0.0622(10) 0.0447(10) -0.0003(6) 0.0157(7) -0.0042(7)
O12 0.108(10) 0.252(18) 0.097(11) 0.047(12) 0.016(9) 0.122(11)
O12' 0.062(6) 0.173(13) 0.030(6) -0.034(8) 0.022(4) -0.018(7)
O22 0.095(8) 0.117(10) 0.167(15) -0.004(7) 0.063(9) -0.095(10)
O22' 0.160(12) 0.118(10) 0.150(14) -0.063(9) -0.018(10) 0.097(10)
O32 0.062(6) 0.064(7) 0.089(9) -0.012(5) 0.058(6) -0.002(5)
O32' 0.082(7) 0.206(15) 0.131(14) 0.026(10) 0.049(9) -0.090(11)
O42 0.059(3) 0.093(4) 0.110(4) -0.024(2) 0.018(3) -0.016(3)
O2W 0.059(4) 0.059(4) 0.071(5) 0 0.026(3) 0

loop_
_atom_type_symbol
_atom_type_description
_atom_type_scat_dispersion_real
_atom_type_scat_dispersion_imag
_atom_type_scat_source
C C 0.0033 0.0016 'International Tables Vol C Tables 4.2.6.8 and 6.1.1.4'
N N 0.0061 0.0033 'International Tables Vol C Tables 4.2.6.8 and 6.1.1.4'
O O 0.0106 0.006 'International Tables Vol C Tables 4.2.6.8 and 6.1.1.4'
S S 0.1246 0.1234 'International Tables Vol C Tables 4.2.6.8 and 6.1.1.4'
Cl Cl 0.1484 0.1585 'International Tables Vol C Tables 4.2.6.8 and 6.1.1.4'
Cu Cu 0.3201 1.2651 'International Tables Vol C Tables 4.2.6.8 and 6.1.1.4'
H H 0 0 'International Tables Vol C Tables 4.2.6.8 and 6.1.1.4'

loop_
_geom_angle_atom_site_label_1
_geom_angle_atom_site_label_2
_geom_angle_atom_site_label_3
_geom_angle
_geom_angle_site_symmetry_1
_geom_angle_site_symmetry_3
_geom_angle_publ_flag
O1W Cu1 N2 172.8(2) . . ?
O1W Cu1 N1 95.98(19) . . ?
N2 Cu1 N1 80.89(17) . . ?
O1W Cu1 S1 98.67(15) . . ?
N2 Cu1 S1 84.38(14) . . ?
N1 Cu1 S1 165.27(13) . . ?
O1W Cu1 O12' 83.2(4) . . ?
N2 Cu1 O12' 102.7(4) . . ?
N1 Cu1 O12' 83.0(3) . . ?
S1 Cu1 O12' 100.1(3) . . ?
C7 S1 Cu1 96.90(19) . . ?
C1 N1 C5 116.8(5) . . ?
C1 N1 Cu1 130.7(4) . . ?
C5 N1 Cu1 112.3(3) . . ?
C6 N2 N3 122.6(4) . . ?
C6 N2 Cu1 117.4(3) . . ?
N3 N2 Cu1 119.9(3) . . ?
C7 N3 N2 118.0(4) . . ?
C7 N3 H3N3 121 . . ?
N2 N3 H3N3 121 . . ?
C7 N4 H4A 120 . . ?
C7 N4 H4B 120 . . ?
H4A N4 H4B 120 . . ?
N1 C1 C2 124.0(6) . . ?
N1 C1 H1 118 . . ?
C2 C1 H1 118 . . ?
C1 C2 C3 118.4(6) . . ?
C1 C2 H2 120.8 . . ?
C3 C2 H2 120.8 . . ?
C4 C3 C2 119.7(5) . . ?
C4 C3 H3 120.2 . . ?
C2 C3 H3 120.2 . . ?
C5 C4 C3 118.7(6) . . ?
C5 C4 H4 120.7 . . ?
C3 C4 H4 120.7 . . ?
C4 C5 N1 122.4(5) . . ?
C4 C5 C6 123.5(5) . . ?
N1 C5 C6 114.2(4) . . ?
N2 C6 C5 115.1(4) . . ?
N2 C6 H6 122.4 . . ?
C5 C6 H6 122.4 . . ?
N4 C7 N3 117.7(5) . . ?
N4 C7 S1 121.6(4) . . ?
N3 C7 S1 120.7(4) . . ?
Cu1 O1W H1O1 121(4) . . ?
Cu1 O1W H2O1 125(4) . . ?
H1O1 O1W H2O1 108.2(14) . . ?
O41 Cl1 O31 111.9(4) . . ?
O41 Cl1 O21 108.9(3) . . ?
O31 Cl1 O21 109.7(3) . . ?
O41 Cl1 O11 108.9(4) . . ?
O31 Cl1 O11 107.4(3) . . ?
O21 Cl1 O11 110.0(3) . . ?
O12 Cl2 O22 110.9(12) . . ?
O12' Cl2 O22 69.6(9) . . ?
O12 Cl2 O32 117.0(10) . . ?
O12' Cl2 O32 121.1(7) . . ?
O22 Cl2 O32 110.3(8) . . ?
O12 Cl2 O22' 144.5(12) . . ?
O12' Cl2 O22' 100.9(10) . . ?
O32 Cl2 O22' 74.7(11) . . ?
O12 Cl2 O42 100.3(8) . . ?
O12' Cl2 O42 125.2(5) . . ?
O22 Cl2 O42 105.6(7) . . ?
O32 Cl2 O42 111.8(6) . . ?
O22' Cl2 O42 105.8(7) . . ?
O12 Cl2 O32' 81.0(11) . . ?
O12' Cl2 O32' 100.7(9) . . ?
O22 Cl2 O32' 136.0(10) . . ?
O22' Cl2 O32' 108.9(13) . . ?
O42 Cl2 O32' 113.9(7) . . ?
O12' O12 Cl2 69.1(9) . . ?
O12' O12 O32' 95.2(14) . . ?
Cl2 O12 O32' 50.5(7) . . ?
O12 O12' Cl2 67.2(9) . . ?
O12 O12' O22 119.4(13) . . ?
Cl2 O12' O22 55.2(6) . . ?
O12 O12' Cu1 106.4(15) . . ?
Cl2 O12' Cu1 139.1(7) . . ?
O22 O12' Cu1 105.0(9) . . ?
O22' O22 Cl2 71.2(11) . . ?
O22' O22 O12' 115.1(17) . . ?
Cl2 O22 O12' 55.1(6) . . ?
O22 O22' Cl2 69.9(10) . . ?
O22 O22' O32 118.0(15) . . ?
Cl2 O22' O32 52.4(7) . . ?
O32' O32 Cl2 72.7(11) . . ?
O32' O32 O22' 121.7(16) . . ?
Cl2 O32 O22' 52.9(6) . . ?
O32 O32' O12 117.8(14) . . ?
Cl2 O32' O12 48.5(6) . . ?
H1O2 O2W H1O2 107.6(15) . 2_656 ?

loop_
_geom_bond_atom_site_label_1
_geom_bond_atom_site_label_2
_geom_bond_site_symmetry_2
_geom_bond_distance
_geom_bond_publ_flag
Cu1 O1W . 1.933(4) ?
Cu1 N2 . 1.949(4) ?
Cu1 N1 . 1.998(5) ?
Cu1 S1 . 2.2824(18) ?
Cu1 O12' . 2.440(11) ?
S1 C7 . 1.694(5) ?
N1 C1 . 1.345(6) ?
N1 C5 . 1.371(6) ?
N2 C6 . 1.274(6) ?
N2 N3 . 1.356(5) ?
N3 C7 . 1.338(6) ?
N3 H3N3 . 0.86 ?
N4 C7 . 1.315(6) ?
N4 H4A . 0.86 ?
N4 H4B . 0.86 ?
C1 C2 . 1.352(8) ?
C1 H1 . 0.93 ?
C2 C3 . 1.384(8) ?
C2 H2 . 0.93 ?
C3 C4 . 1.379(8) ?
C3 H3 . 0.93 ?
C4 C5 . 1.369(7) ?
C4 H4 . 0.93 ?
C5 C6 . 1.456(7) ?
C6 H6 . 0.93 ?
O1W H1O1 . 0.849(5) ?
O1W H2O1 . 0.848(5) ?
Cl1 O41 . 1.405(5) ?
Cl1 O31 . 1.409(5) ?
Cl1 O21 . 1.420(5) ?
Cl1 O11 . 1.431(4) ?
Cl2 O12 . 1.365(10) ?
Cl2 O12' . 1.383(9) ?
Cl2 O22 . 1.384(9) ?
Cl2 O32 . 1.385(9) ?
Cl2 O22' . 1.396(10) ?
Cl2 O42 . 1.403(4) ?
Cl2 O32' . 1.404(10) ?
O12 O12' . 1.02(2) ?
O12 O32' . 1.80(2) ?
O12' O22 . 1.58(2) ?
O22 O22' . 0.92(2) ?
O22' O32 . 1.69(2) ?
O32 O32' . 0.88(2) ?
O2W H1O2 . 0.850(5) ?
O2W H1O2 2_656 0.850(5) ?

loop_
_geom_hbond_atom_site_label_D
_geom_hbond_atom_site_label_H
_geom_hbond_atom_site_label_A
_geom_hbond_distance_DH
_geom_hbond_distance_HA
_geom_hbond_distance_DA
_geom_hbond_angle_DHA
_geom_hbond_site_symmetry_A
_geom_hbond_publ_flag
O1W H1O1 O2W 0.849(5) 1.873(11) 2.716(4) 172(7) 5_656 yes
O1W H2O1 O32 0.848(5) 2.052(19) 2.889(12) 169(7) 6_556 yes
O1W H2O1 O32' 0.848(5) 1.93(2) 2.747(14) 162(6) 6_556 yes
O2W H1O2 O21 0.850(5) 2.28(4) 2.999(6) 143(6) . yes
O2W H1O2 O31 0.850(5) 2.38(4) 3.124(7) 146(6) . yes
O2W H1O2 O12 0.850(5) 2.51(3) 2.842(14) 104(2) 6_556 yes
N4 H4A O11 0.86 2.27 2.910(6) 131 2 yes
N4 H4A O41 0.86 2.47 3.164(7) 139 8_455 yes
N4 H4B O42 0.86 2.12 2.966(7) 166 5 yes
N3 H3N3 O41 0.86 1.91 2.738(6) 161 8_455 yes

loop_
_geom_torsion_atom_site_label_1
_geom_torsion_atom_site_label_2
_geom_torsion_atom_site_label_3
_geom_torsion_atom_site_label_4
_geom_torsion
_geom_torsion_site_symmetry_1
_geom_torsion_site_symmetry_2
_geom_torsion_site_symmetry_3
_geom_torsion_site_symmetry_4
_geom_torsion_publ_flag
C6 N2 N3 C7 -179.4(5) . . . . ?
Cu1 N2 N3 C7 -1.0(6) . . . . ?
C5 N1 C1 C2 -0.2(8) . . . . ?
Cu1 N1 C1 C2 -174.5(4) . . . . ?
N1 C1 C2 C3 -0.7(9) . . . . ?
C1 C2 C3 C4 1.2(9) . . . . ?
C2 C3 C4 C5 -0.9(9) . . . . ?
C3 C4 C5 N1 0.1(8) . . . . ?
C3 C4 C5 C6 178.7(6) . . . . ?
C1 N1 C5 C4 0.5(8) . . . . ?
Cu1 N1 C5 C4 175.8(4) . . . . ?
C1 N1 C5 C6 -178.3(5) . . . . ?
Cu1 N1 C5 C6 -2.9(6) . . . . ?
N3 N2 C6 C5 177.4(4) . . . . ?
Cu1 N2 C6 C5 -0.9(6) . . . . ?
C4 C5 C6 N2 -176.2(5) . . . . ?
N1 C5 C6 N2 2.6(7) . . . . ?
N2 N3 C7 N4 -179.7(5) . . . . ?
N2 N3 C7 S1 -0.1(7) . . . . ?
Cu1 S1 C7 N4 -179.5(4) . . . . ?
Cu1 S1 C7 N3 0.8(5) . . . . ?
O22 Cl2 O12 O12' -19.9(18) . . . . ?
O32 Cl2 O12 O12' 107.8(15) . . . . ?
O22' Cl2 O12 O12' 6(3) . . . . ?
O42 Cl2 O12 O12' -131.1(13) . . . . ?
O32' Cl2 O12 O12' 116.1(16) . . . . ?
O12' Cl2 O12 O32' -116.1(16) . . . . ?
O22 Cl2 O12 O32' -136.0(10) . . . . ?
O32 Cl2 O12 O32' -8.3(13) . . . . ?
O22' Cl2 O12 O32' -110(2) . . . . ?
O42 Cl2 O12 O32' 112.8(8) . . . . ?
O32' O12 O12' Cl2 44.1(7) . . . . ?
Cl2 O12 O12' O22 18.7(16) . . . . ?
O32' O12 O12' O22 62.7(19) . . . . ?
Cl2 O12 O12' Cu1 137.0(7) . . . . ?
O32' O12 O12' Cu1 -178.9(6) . . . . ?
O22 Cl2 O12' O12 160.2(18) . . . . ?
O32 Cl2 O12' O12 -97.8(15) . . . . ?
O22' Cl2 O12' O12 -176.5(17) . . . . ?
O42 Cl2 O12' O12 65.1(18) . . . . ?
O32' Cl2 O12' O12 -64.6(17) . . . . ?
O12 Cl2 O12' O22 -160.2(18) . . . . ?
O32 Cl2 O12' O22 102.0(9) . . . . ?
O22' Cl2 O12' O22 23.4(12) . . . . ?
O42 Cl2 O12' O22 -95.1(8) . . . . ?
O32' Cl2 O12' O22 135.3(11) . . . . ?
O12 Cl2 O12' Cu1 -88.9(19) . . . . ?
O22 Cl2 O12' Cu1 71.2(16) . . . . ?
O32 Cl2 O12' Cu1 173.2(11) . . . . ?
O22' Cl2 O12' Cu1 94.6(17) . . . . ?
O42 Cl2 O12' Cu1 -23.8(19) . . . . ?
O32' Cl2 O12' Cu1 -153.5(16) . . . . ?
O12 Cl2 O22 O22' 156.1(18) . . . . ?
O12' Cl2 O22 O22' 141.6(19) . . . . ?
O32 Cl2 O22 O22' 25(2) . . . . ?
O42 Cl2 O22 O22' -96.1(17) . . . . ?
O32' Cl2 O22 O22' 57(3) . . . . ?
O12 Cl2 O22 O12' 14.5(12) . . . . ?
O32 Cl2 O22 O12' -116.8(8) . . . . ?
O22' Cl2 O22 O12' -141.6(19) . . . . ?
O42 Cl2 O22 O12' 122.4(6) . . . . ?
O32' Cl2 O22 O12' -84.4(16) . . . . ?
O12 O12' O22 O22' -62(3) . . . . ?
Cl2 O12' O22 O22' -40.5(17) . . . . ?
Cu1 O12' O22 O22' 179.4(19) . . . . ?
O12 O12' O22 Cl2 -21.0(19) . . . . ?
Cu1 O12' O22 Cl2 -140.1(7) . . . . ?
O12' O22 O22' Cl2 34.3(13) . . . . ?
Cl2 O22 O22' O32 -21.5(15) . . . . ?
O12' O22 O22' O32 13(3) . . . . ?
O12 Cl2 O22' O22 -41(3) . . . . ?
O12' Cl2 O22' O22 -36.4(19) . . . . ?
O32 Cl2 O22' O22 -155.9(19) . . . . ?
O42 Cl2 O22' O22 95.3(17) . . . . ?
O32' Cl2 O22' O22 -141.9(17) . . . . ?
O12 Cl2 O22' O32 115(2) . . . . ?
O12' Cl2 O22' O32 119.5(8) . . . . ?
O22 Cl2 O22' O32 155.9(19) . . . . ?
O42 Cl2 O22' O32 -108.8(7) . . . . ?
O32' Cl2 O22' O32 14.0(12) . . . . ?
O12 Cl2 O32 O32' 14(2) . . . . ?
O12' Cl2 O32 O32' 63.9(19) . . . . ?
O22 Cl2 O32 O32' 141.7(17) . . . . ?
O22' Cl2 O32 O32' 157.6(19) . . . . ?
O42 Cl2 O32 O32' -101.2(17) . . . . ?
O12 Cl2 O32 O22' -143.9(13) . . . . ?
O12' Cl2 O32 O22' -93.7(11) . . . . ?
O22 Cl2 O32 O22' -15.8(12) . . . . ?
O42 Cl2 O32 O22' 101.3(8) . . . . ?
O32' Cl2 O32 O22' -157.6(19) . . . . ?
O22 O22' O32 O32' 0(3) . . . . ?
Cl2 O22' O32 O32' -25(2) . . . . ?
O22 O22' O32 Cl2 25.8(19) . . . . ?
O22' O32 O32' Cl2 21.0(16) . . . . ?
Cl2 O32 O32' O12 -10.4(16) . . . . ?
O22' O32 O32' O12 11(3) . . . . ?
O12 Cl2 O32' O32 -168(2) . . . . ?
O12' Cl2 O32' O32 -128.5(16) . . . . ?
O22 Cl2 O32' O32 -57(2) . . . . ?
O22' Cl2 O32' O32 -23(2) . . . . ?
O42 Cl2 O32' O32 95.0(17) . . . . ?
O12' Cl2 O32' O12 39.1(9) . . . . ?
O22 Cl2 O32' O12 110.9(16) . . . . ?
O32 Cl2 O32' O12 168(2) . . . . ?
O22' Cl2 O32' O12 144.8(12) . . . . ?
O42 Cl2 O32' O12 -97.4(10) . . . . ?
O12' O12 O32' O32 -44(3) . . . . ?
Cl2 O12 O32' O32 13(2) . . . . ?
O12' O12 O32' Cl2 -57.4(12) . . . . ?
